data_2200994
loop_
_publ_author_name
'Jia, Xian'
'Li, Xingshu'
'Zhou, Zhongyuan'
'Guo, Rongwei'
'Chen, Yubin'
'Yao, Xinsheng'

_publ_section_title
;
 1-Acetamido-1-(1-naphthyl)ethylene
;
_journal_issue 3
_journal_name_full 'Acta Crystallographica Section E'
_journal_page_first o250
_journal_page_last o251
_journal_paper_doi 10.1107/S1600536802001988
_journal_volume 58
_journal_year 2002
_chemical_formula_iupac 'C14 H13 N O'
_chemical_formula_moiety 'C14 H13 N O'
_chemical_formula_sum 'C14 H13 N O'
_chemical_formula_weight 211.25
_chemical_name_systematic
;
1-Acetamido-1-(1-naphthyl)ethylene
;
_space_group_IT_number 61
_symmetry_cell_setting orthorhombic
_symmetry_space_group_name_Hall '-P 2ac 2ab'
_symmetry_space_group_name_H-M 'P b c a'
_atom_sites_solution_hydrogens geom
_atom_sites_solution_primary direct
_atom_sites_solution_secondary difmap
_cell_angle_alpha 90.00
_cell_angle_beta 90.00
_cell_angle_gamma 90.00
_cell_formula_units_Z 8
_cell_length_a 11.2035(15)
_cell_length_b 9.2977(13)
_cell_length_c 22.738(3)
_cell_measurement_reflns_used 3813
_cell_measurement_temperature 294(2)
_cell_measurement_theta_max 27.5
_cell_measurement_theta_min 1
_cell_volume 2368.5(6)
_computing_cell_refinement SMART
_computing_data_collection 'SMART (Siemens, 1995)'
_computing_data_reduction 'SHELXTL-NT (Siemens, 1995)'
_computing_molecular_graphics SHELXTL-NT
_computing_publication_material SHELXTL-NT
_computing_structure_refinement 'SHELXL97 (Sheldrick, 1997)'
_computing_structure_solution 'SHELXS97 (Sheldrick, 1990)'
_diffrn_ambient_temperature 294(2)
_diffrn_measured_fraction_theta_full .994
_diffrn_measured_fraction_theta_max .994
_diffrn_measurement_device_type 'Bruker CCD area-detector'
_diffrn_measurement_method '\f and \w'
_diffrn_radiation_monochromator graphite
_diffrn_radiation_source 'fine-focus sealed tube'
_diffrn_radiation_type MoK\a
_diffrn_radiation_wavelength .71073
_diffrn_reflns_av_R_equivalents .0469
_diffrn_reflns_av_sigmaI/netI .0425
_diffrn_reflns_limit_h_max 11
_diffrn_reflns_limit_h_min -14
_diffrn_reflns_limit_k_max 12
_diffrn_reflns_limit_k_min -12
_diffrn_reflns_limit_l_max 29
_diffrn_reflns_limit_l_min -27
_diffrn_reflns_number 15120
_diffrn_reflns_theta_full 27.56
_diffrn_reflns_theta_max 27.56
_diffrn_reflns_theta_min 2.98
_exptl_absorpt_coefficient_mu .075
_exptl_absorpt_correction_T_max .9896
_exptl_absorpt_correction_T_min .9779
_exptl_absorpt_correction_type empirical
_exptl_absorpt_process_details '(SADABS; Sheldrick, 1996)'
_exptl_crystal_colour colorless
_exptl_crystal_density_diffrn 1.185
_exptl_crystal_density_method 'not measured'
_exptl_crystal_description block
_exptl_crystal_F_000 896
_exptl_crystal_size_max .30
_exptl_crystal_size_mid .16
_exptl_crystal_size_min .14
_refine_diff_density_max .185
_refine_diff_density_min -.219
_refine_ls_extinction_method none
_refine_ls_goodness_of_fit_ref 1.002
_refine_ls_hydrogen_treatment mixed
_refine_ls_matrix_type full
_refine_ls_number_parameters 145
_refine_ls_number_reflns 2715
_refine_ls_number_restraints 0
_refine_ls_restrained_S_all 1.002
_refine_ls_R_factor_all .1166
_refine_ls_R_factor_gt .0469
_refine_ls_shift/su_max <0.001
_refine_ls_shift/su_mean .000
_refine_ls_structure_factor_coef Fsqd
_refine_ls_weighting_details 'calc w = 1/[\s^2^(Fo^2^)+(0.07P)^2^] where P = (Fo^2^+2Fc^2^)/3'
_refine_ls_weighting_scheme calc
_refine_ls_wR_factor_gt .1264
_refine_ls_wR_factor_ref .1541
_reflns_number_gt 1200
_reflns_number_total 2715
_reflns_threshold_expression I>2\s(I)
_cod_data_source_file ww6005.cif
_cod_data_source_block I
_cod_original_cell_volume 2368.6(6)
_cod_database_code 2200994

loop_
_symmetry_equiv_pos_as_xyz
'x, y, z'
'-x+1/2, -y, z+1/2'
'-x, y+1/2, -z+1/2'
'x+1/2, -y+1/2, -z'
'-x, -y, -z'
'x-1/2, y, -z-1/2'
'x, -y-1/2, z-1/2'
'-x-1/2, y-1/2, z'

loop_
_atom_site_label
_atom_site_fract_x
_atom_site_fract_y
_atom_site_fract_z
_atom_site_U_iso_or_equiv
_atom_site_adp_type
_atom_site_calc_flag
_atom_site_refinement_flags
_atom_site_occupancy
_atom_site_disorder_assembly
_atom_site_disorder_group
_atom_site_type_symbol
O1 .27806(13) .26222(14) .55689(7) .0811(5) Uani d . 1 . . O
N1 .32706(13) .03131(15) .57421(7) .0582(5) Uani d . 1 . . N
H1A .2945 -.0590 .5680 .070 Uiso d . 1 . . H
C1 .43930(18) .0490(2) .60172(9) .0635(5) Uani d . 1 . . C
C2 .4909(2) .1736(3) .61349(12) .0947(8) Uani d . 1 . . C
H2A .4569 .2668 .6045 .114 Uiso d . 1 . . H
H2B .5648 .1731 .6365 .114 Uiso d . 1 . . H
C3 .49925(17) -.0898(2) .61534(9) .0607(5) Uani d . 1 . . C
C4 .60170(19) -.1258(3) .58605(10) .0824(7) Uani d . 1 . . C
H4A .6328 -.0623 .5584 .099 Uiso calc R 1 . . H
C5 .6604(2) -.2551(3) .59665(13) .0992(8) Uani d . 1 . . C
H5A .7299 -.2766 .5761 .119 Uiso calc R 1 . . H
C6 .6178(2) -.3489(3) .63617(13) .0960(8) Uani d . 1 . . C
H6A .6582 -.4348 .6427 .115 Uiso calc R 1 . . H
C7 .5116(2) -.3189(2) .66842(10) .0742(6) Uani d . 1 . . C
C8 .4647(3) -.4147(3) .70999(13) .0980(8) Uani d . 1 . . C
H8A .5029 -.5019 .7168 .118 Uiso calc R 1 . . H
C9 .3641(3) -.3818(3) .74041(12) .1020(9) Uani d . 1 . . C
H9A .3341 -.4462 .7680 .122 Uiso calc R 1 . . H
C10 .3061(2) -.2529(3) .73052(11) .0886(7) Uani d . 1 . . C
H10A .2372 -.2315 .7516 .106 Uiso calc R 1 . . H
C11 .34805(18) -.1570(2) .69048(9) .0702(6) Uani d . 1 . . C
H11A .3077 -.0708 .6845 .084 Uiso calc R 1 . . H
C12 .45229(17) -.1869(2) .65783(8) .0594(5) Uani d . 1 . . C
C13 .25292(17) .1346(2) .55456(8) .0581(5) Uani d . 1 . . C
C14 .13884(19) .0832(2) .52842(10) .0754(6) Uani d . 1 . . C
H14A .1286 -.0107 .5112 .090 Uiso d . 1 . . H
H14B .1165 .1514 .4985 .090 Uiso d . 1 . . H
H14C .0770 .0908 .5584 .090 Uiso d . 1 . . H

loop_
_atom_site_aniso_label
_atom_site_aniso_U_11
_atom_site_aniso_U_22
_atom_site_aniso_U_33
_atom_site_aniso_U_12
_atom_site_aniso_U_13
_atom_site_aniso_U_23
O1 .0879(11) .0403(8) .1152(13) .0022(7) .0118(9) -.0009(8)
N1 .0595(10) .0413(9) .0737(11) -.0045(8) -.0026(8) .0017(7)
C1 .0630(13) .0619(13) .0657(14) -.0113(11) .0018(10) .0022(10)
C2 .0946(17) .0713(16) .118(2) -.0251(14) -.0249(15) .0081(14)
C3 .0570(12) .0660(13) .0591(13) -.0008(10) -.0051(10) -.0018(10)
C4 .0609(14) .1083(19) .0781(16) .0075(14) .0042(12) .0051(14)
C5 .0689(16) .130(2) .098(2) .0311(16) -.0064(15) -.0059(19)
C6 .092(2) .102(2) .093(2) .0375(16) -.0328(15) -.0085(16)
C7 .0831(16) .0738(15) .0658(15) .0082(13) -.0263(12) -.0010(12)
C8 .139(3) .0742(17) .0809(19) -.0020(17) -.0411(18) .0157(15)
C9 .137(3) .095(2) .0734(18) -.0284(19) -.0158(17) .0233(15)
C10 .0997(18) .0951(18) .0710(17) -.0172(15) .0103(13) .0121(14)
C11 .0774(15) .0698(13) .0636(14) -.0060(11) .0038(11) .0003(11)
C12 .0625(13) .0615(13) .0541(12) -.0025(10) -.0091(10) -.0021(10)
C13 .0654(13) .0421(11) .0668(13) .0039(10) .0110(10) -.0014(9)
C14 .0699(13) .0595(12) .0967(17) .0092(10) -.0040(12) .0003(12)

loop_
_atom_type_symbol
_atom_type_description
_atom_type_scat_dispersion_real
_atom_type_scat_dispersion_imag
_atom_type_scat_source
C C .0033 .0016 'International Tables Vol C Tables 4.2.6.8 and 6.1.1.4'
H H .0000 .0000 'International Tables Vol C Tables 4.2.6.8 and 6.1.1.4'
N N .0061 .0033 'International Tables Vol C Tables 4.2.6.8 and 6.1.1.4'
O O .0106 .0060 'International Tables Vol C Tables 4.2.6.8 and 6.1.1.4'

loop_
_geom_angle_atom_site_label_1
_geom_angle_atom_site_label_2
_geom_angle_atom_site_label_3
_geom_angle
C13 N1 C1 127.77(16)
C13 N1 H1A 110.7
C1 N1 H1A 121.5
C2 C1 N1 125.47(19)
C2 C1 C3 121.40(19)
N1 C1 C3 113.10(16)
C1 C2 H2A 124.7
C1 C2 H2B 118.2
H2A C2 H2B 116.8
C4 C3 C12 119.06(19)
C4 C3 C1 119.29(19)
C12 C3 C1 121.65(17)
C3 C4 C5 121.5(2)
C3 C4 H4A 119.2
C5 C4 H4A 119.2
C6 C5 C4 120.7(2)
C6 C5 H5A 119.7
C4 C5 H5A 119.7
C5 C6 C7 121.0(2)
C5 C6 H6A 119.5
C7 C6 H6A 119.5
C8 C7 C12 119.3(2)
C8 C7 C6 122.4(3)
C12 C7 C6 118.3(2)
C9 C8 C7 120.8(3)
C9 C8 H8A 119.6
C7 C8 H8A 119.6
C8 C9 C10 120.2(3)
C8 C9 H9A 119.9
C10 C9 H9A 119.9
C11 C10 C9 121.0(2)
C11 C10 H10A 119.5
C9 C10 H10A 119.5
C10 C11 C12 120.6(2)
C10 C11 H11A 119.7
C12 C11 H11A 119.7
C11 C12 C7 118.0(2)
C11 C12 C3 122.55(18)
C7 C12 C3 119.46(19)
O1 C13 N1 122.47(19)
O1 C13 C14 121.83(18)
N1 C13 C14 115.69(16)
C13 C14 H14A 123.7
C13 C14 H14B 107.1
H14A C14 H14B 106.2
C13 C14 H14C 107.9
H14A C14 H14C 105.3
H14B C14 H14C 105.2

loop_
_geom_bond_atom_site_label_1
_geom_bond_atom_site_label_2
_geom_bond_site_symmetry_2
_geom_bond_distance
_geom_bond_publ_flag
O1 C13 . 1.221(2) ?
N1 C13 . 1.346(2) ?
N1 C1 . 1.414(2) ?
N1 H1A . .9263 ?
C1 C2 . 1.322(3) ?
C1 C3 . 1.488(3) ?
C2 H2A . .9681 ?
C2 H2B . .9794 ?
C3 C4 . 1.368(3) ?
C3 C12 . 1.423(3) ?
C4 C5 . 1.392(3) ?
C4 H4A . .9300 ?
C5 C6 . 1.340(3) ?
C5 H5A . .9300 ?
C6 C7 . 1.426(3) ?
C6 H6A . .9300 ?
C7 C8 . 1.401(3) ?
C7 C12 . 1.416(3) ?
C8 C9 . 1.358(4) ?
C8 H8A . .9300 ?
C9 C10 . 1.381(4) ?
C9 H9A . .9300 ?
C10 C11 . 1.359(3) ?
C10 H10A . .9300 ?
C11 C12 . 1.412(3) ?
C11 H11A . .9300 ?
C13 C14 . 1.488(3) ?
C14 H14A . .9631 ?
C14 H14B . .9635 ?
C14 H14C . .9745 ?

loop_
_geom_hbond_atom_site_label_D
_geom_hbond_atom_site_label_H
_geom_hbond_atom_site_label_A
_geom_hbond_site_symmetry_A
_geom_hbond_distance_DH
_geom_hbond_distance_HA
_geom_hbond_distance_DA
_geom_hbond_angle_DHA
N1 H1A O1 8_655 .93 1.87 2.7931(19) 177.2

loop_
_geom_torsion_atom_site_label_1
_geom_torsion_atom_site_label_2
_geom_torsion_atom_site_label_3
_geom_torsion_atom_site_label_4
_geom_torsion
C13 N1 C1 C2 .7(3)
C13 N1 C1 C3 -177.47(18)
C2 C1 C3 C4 -65.5(3)
N1 C1 C3 C4 112.8(2)
C2 C1 C3 C12 115.0(2)
N1 C1 C3 C12 -66.8(2)
C12 C3 C4 C5 .4(3)
C1 C3 C4 C5 -179.2(2)
C3 C4 C5 C6 .0(4)
C4 C5 C6 C7 .0(4)
C5 C6 C7 C8 180.0(2)
C5 C6 C7 C12 -.3(3)
C12 C7 C8 C9 -.5(4)
C6 C7 C8 C9 179.2(2)
C7 C8 C9 C10 .3(4)
C8 C9 C10 C11 .0(4)
C9 C10 C11 C12 .1(3)
C10 C11 C12 C7 -.4(3)
C10 C11 C12 C3 179.79(19)
C8 C7 C12 C11 .6(3)
C6 C7 C12 C11 -179.14(18)
C8 C7 C12 C3 -179.57(19)
C6 C7 C12 C3 .7(3)
C4 C3 C12 C11 179.10(18)
C1 C3 C12 C11 -1.3(3)
C4 C3 C12 C7 -.7(3)
C1 C3 C12 C7 178.85(17)
C1 N1 C13 O1 2.5(3)
C1 N1 C13 C14 -178.79(18)

loop_
_cod_related_entry_id
_cod_related_entry_database
_cod_related_entry_code
1 ChemSpider 10132204
